data_7008002
loop_
_publ_author_name
'Reiter, Stephan A.'
'Nogai, Stefan D.'
'Schmidbaur, Hubert'

_publ_section_title
;
 Synthesis and auration of primary and di-primary
 heteroaryl-phosphines.
;
_journal_issue 2
_journal_name_full 'Dalton transactions (Cambridge, England : 2003)'
_journal_page_first 247
_journal_page_last 255
_journal_paper_doi 10.1039/b415326j
_journal_year 2005
_chemical_formula_moiety 'C20 H42 N4 O P2'
_chemical_formula_sum 'C20 H42 N4 O P2'
_chemical_formula_weight 416.52
_chemical_name_systematic
;
?
;
_space_group_IT_number 4
_symmetry_cell_setting monoclinic
_symmetry_space_group_name_Hall 'P 2yb'
_symmetry_space_group_name_H-M 'P 1 21 1'
_atom_sites_solution_hydrogens geom
_atom_sites_solution_primary direct
_atom_sites_solution_secondary difmap
_audit_creation_method SHELXL-97
_cell_angle_alpha 90.00
_cell_angle_beta 90.2038(6)
_cell_angle_gamma 90.00
_cell_formula_units_Z 4
_cell_length_a 10.83760(10)
_cell_length_b 15.8571(2)
_cell_length_c 14.3424(2)
_cell_measurement_reflns_used 55572
_cell_measurement_temperature 143(2)
_cell_measurement_theta_max 25.43
_cell_measurement_theta_min 1.42
_cell_volume 2464.77(5)
_computing_cell_refinement DENZO
_computing_data_collection XPRESS
_computing_data_reduction SCALEPACK
_computing_molecular_graphics SHELXTL-PLUS
_computing_publication_material 'SHELXL-97 (Sheldrick, 1997)'
_computing_structure_refinement 'SHELXL-97 (Sheldrick, 1997)'
_computing_structure_solution 'SHELXS-97 (Sheldrick, 1990)'
_diffrn_ambient_temperature 143(2)
_diffrn_measured_fraction_theta_full 0.995
_diffrn_measured_fraction_theta_max 0.995
_diffrn_measurement_device_type 'NONIUS DIP 2020'
_diffrn_measurement_method phi-rotation
_diffrn_radiation_monochromator graphite
_diffrn_radiation_source 'fine-focus sealed tube'
_diffrn_radiation_type MoK\a
_diffrn_radiation_wavelength 0.71073
_diffrn_reflns_av_R_equivalents 0.034
_diffrn_reflns_av_sigmaI/netI 0.028
_diffrn_reflns_limit_h_max 13
_diffrn_reflns_limit_h_min -13
_diffrn_reflns_limit_k_max 19
_diffrn_reflns_limit_k_min -19
_diffrn_reflns_limit_l_max 17
_diffrn_reflns_limit_l_min -17
_diffrn_reflns_number 55572
_diffrn_reflns_theta_full 25.43
_diffrn_reflns_theta_max 25.43
_diffrn_reflns_theta_min 1.42
_exptl_absorpt_coefficient_mu 0.193
_exptl_absorpt_correction_type none
_exptl_crystal_colour colourless
_exptl_crystal_density_diffrn 1.122
_exptl_crystal_density_method 'not measured'
_exptl_crystal_description block
_exptl_crystal_F_000 912
_exptl_crystal_size_max 0.40
_exptl_crystal_size_mid 0.30
_exptl_crystal_size_min 0.30
_refine_diff_density_max 0.139
_refine_diff_density_min -0.198
_refine_diff_density_rms 0.030
_refine_ls_abs_structure_details 'Flack H D (1983), Acta Cryst. A39, 876-881'
_refine_ls_abs_structure_Flack 0.00(3)
_refine_ls_extinction_method none
_refine_ls_goodness_of_fit_ref 1.041
_refine_ls_hydrogen_treatment refall
_refine_ls_matrix_type full
_refine_ls_number_parameters 823
_refine_ls_number_reflns 9043
_refine_ls_number_restraints 1
_refine_ls_restrained_S_all 1.041
_refine_ls_R_factor_all 0.0245
_refine_ls_R_factor_gt 0.0237
_refine_ls_shift/su_max 0.002
_refine_ls_shift/su_mean 0.000
_refine_ls_structure_factor_coef Fsqd
_refine_ls_weighting_details 'calc w=1/[\s^2^(Fo^2^)+(0.0349P)^2^+0.2103P] where P=(Fo^2^+2Fc^2^)/3'
_refine_ls_weighting_scheme calc
_refine_ls_wR_factor_gt 0.0619
_refine_ls_wR_factor_ref 0.0626
_reflns_number_gt 8828
_reflns_number_total 9043
_reflns_threshold_expression >2sigma(I)
_cod_data_source_file b415326j.txt
_cod_data_source_block reit22
_cod_original_sg_symbol_H-M P2(1)
_cod_database_code 7008002

loop_
_symmetry_equiv_pos_as_xyz
'x, y, z'
'-x, y+1/2, -z'

loop_
_atom_site_label
_atom_site_type_symbol
_atom_site_fract_x
_atom_site_fract_y
_atom_site_fract_z
_atom_site_U_iso_or_equiv
_atom_site_adp_type
_atom_site_occupancy
_atom_site_symmetry_multiplicity
_atom_site_calc_flag
_atom_site_refinement_flags
_atom_site_disorder_assembly
_atom_site_disorder_group
P1 P 1.02556(3) 0.49098(2) 1.03154(2) 0.02239(8) Uani 1 1 d . . .
O1 O 0.87260(7) 0.48615(6) 0.88011(5) 0.02419(19) Uani 1 1 d . . .
P2 P 0.71979(3) 0.48221(2) 0.72726(2) 0.02315(8) Uani 1 1 d . . .
O2 O 0.37991(7) 0.47295(6) 0.38140(5) 0.02365(19) Uani 1 1 d . . .
P3 P 0.52899(3) 0.47649(2) 0.22769(2) 0.02251(7) Uani 1 1 d . . .
P4 P 0.22676(3) 0.471292(19) 0.53274(2) 0.02164(7) Uani 1 1 d . . .
N11 N 1.10072(10) 0.41593(7) 0.97089(7) 0.0245(2) Uani 1 1 d . . .
C11 C 0.94212(11) 0.53984(9) 0.93553(9) 0.0239(3) Uani 1 1 d . . .
N12 N 1.11567(10) 0.57368(7) 1.06186(8) 0.0258(2) Uani 1 1 d . . .
C12 C 0.91845(12) 0.62096(9) 0.91064(10) 0.0279(3) Uani 1 1 d . . .
H12 H 0.9497(15) 0.6716(11) 0.9416(11) 0.035(4) Uiso 1 1 d . . .
C13 C 0.83100(12) 0.61821(9) 0.83562(10) 0.0277(3) Uani 1 1 d . . .
H13 H 0.7995(15) 0.6665(11) 0.8010(11) 0.034(4) Uiso 1 1 d . . .
C14 C 0.80482(11) 0.53589(8) 0.81952(9) 0.0242(3) Uani 1 1 d . . .
N21 N 0.62751(10) 0.56338(7) 0.69539(7) 0.0257(2) Uani 1 1 d . . .
C21 C 0.44349(11) 0.52567(8) 0.32223(9) 0.0234(3) Uani 1 1 d . . .
N22 N 0.64780(10) 0.40791(7) 0.79164(8) 0.0255(2) Uani 1 1 d . . .
C22 C 0.41140(12) 0.60669(9) 0.33946(10) 0.0279(3) Uani 1 1 d . . .
H22 H 0.4444(15) 0.6575(11) 0.3071(11) 0.034(4) Uiso 1 1 d . . .
C23 C 0.32419(12) 0.60519(9) 0.41452(10) 0.0275(3) Uani 1 1 d . . .
H23 H 0.2826(15) 0.6549(11) 0.4459(11) 0.039(4) Uiso 1 1 d . . .
C24 C 0.30692(11) 0.52306(8) 0.43726(9) 0.0234(3) Uani 1 1 d . . .
N31 N 0.61649(10) 0.56061(7) 0.19769(7) 0.0248(2) Uani 1 1 d . . .
N32 N 0.60517(10) 0.40205(7) 0.28961(7) 0.0254(2) Uani 1 1 d . . .
N41 N 0.12721(10) 0.54979(7) 0.55870(7) 0.0246(2) Uani 1 1 d . . .
N42 N 0.16146(10) 0.39112(7) 0.47288(7) 0.0269(2) Uani 1 1 d . . .
C111 C 1.15882(13) 0.42747(9) 0.87968(9) 0.0279(3) Uani 1 1 d . . .
H11A H 1.2522(15) 0.4312(10) 0.8867(11) 0.034(4) Uiso 1 1 d . . .
C112 C 1.12187(18) 0.36009(11) 0.80977(11) 0.0405(4) Uani 1 1 d . . .
H11E H 1.1465(18) 0.3038(14) 0.8291(14) 0.058(6) Uiso 1 1 d . . .
C113 C 1.14287(13) 0.34248(9) 1.02457(10) 0.0290(3) Uani 1 1 d . . .
H11C H 1.1376(15) 0.2907(12) 0.9864(12) 0.039(5) Uiso 1 1 d . . .
C114 C 1.27277(15) 0.34951(11) 1.06306(12) 0.0403(4) Uani 1 1 d . . .
H11H H 1.336(2) 0.3538(13) 1.0140(15) 0.057(6) Uiso 1 1 d . . .
C121 C 1.19921(13) 0.61931(10) 0.99903(10) 0.0309(3) Uani 1 1 d . . .
H12D H 1.1847(15) 0.6792(11) 1.0083(11) 0.030(4) Uiso 1 1 d . . .
C122 C 1.33443(14) 0.59591(13) 1.00972(13) 0.0423(4) Uani 1 1 d . . .
H12A H 1.3631(19) 0.6059(13) 1.0731(16) 0.060(6) Uiso 1 1 d . . .
C123 C 1.14398(13) 0.58258(10) 1.16158(10) 0.0305(3) Uani 1 1 d . . .
H12F H 1.2309(17) 0.5590(11) 1.1780(12) 0.045(5) Uiso 1 1 d . . .
C124 C 1.13554(16) 0.67325(11) 1.19551(13) 0.0420(4) Uani 1 1 d . . .
H12H H 1.2001(17) 0.7078(12) 1.1688(13) 0.041(5) Uiso 1 1 d . . .
C211 C 0.54569(12) 0.61061(9) 0.75810(10) 0.0287(3) Uani 1 1 d . . .
H21D H 0.5568(15) 0.6724(11) 0.7467(12) 0.033(4) Uiso 1 1 d . . .
C212 C 0.41077(13) 0.58521(11) 0.75066(12) 0.0363(3) Uani 1 1 d . . .
H21A H 0.3780(17) 0.5960(12) 0.6875(15) 0.050(5) Uiso 1 1 d . . .
C213 C 0.59633(13) 0.56908(10) 0.59583(9) 0.0301(3) Uani 1 1 d . . .
H21F H 0.5133(16) 0.5464(11) 0.5817(12) 0.039(4) Uiso 1 1 d . . .
C214 C 0.60207(18) 0.65823(12) 0.55852(12) 0.0440(4) Uani 1 1 d . . .
H21H H 0.544(2) 0.6963(14) 0.5871(15) 0.061(6) Uiso 1 1 d . . .
C221 C 0.59204(14) 0.42098(10) 0.88362(10) 0.0303(3) Uani 1 1 d . . .
H22A H 0.5013(16) 0.4191(11) 0.8818(12) 0.035(4) Uiso 1 1 d . . .
C222 C 0.63459(18) 0.35672(12) 0.95516(12) 0.0432(4) Uani 1 1 d . . .
H22E H 0.6115(19) 0.3002(15) 0.9388(15) 0.059(6) Uiso 1 1 d . . .
C223 C 0.60347(13) 0.33390(9) 0.74022(11) 0.0300(3) Uani 1 1 d . . .
H22C H 0.6037(15) 0.2859(11) 0.7807(11) 0.033(4) Uiso 1 1 d . . .
C224 C 0.47500(15) 0.34299(11) 0.69901(14) 0.0429(4) Uani 1 1 d . . .
H22H H 0.414(2) 0.3515(15) 0.7489(16) 0.068(7) Uiso 1 1 d . . .
C311 C 0.69777(12) 0.60815(9) 0.26087(10) 0.0294(3) Uani 1 1 d . . .
H31A H 0.6704(15) 0.5948(11) 0.3224(12) 0.039(4) Uiso 1 1 d . . .
C312 C 0.83397(14) 0.58683(12) 0.25095(12) 0.0397(4) Uani 1 1 d . . .
H31E H 0.8466(16) 0.5293(12) 0.2685(12) 0.040(5) Uiso 1 1 d . . .
C313 C 0.64627(13) 0.56796(10) 0.09803(10) 0.0298(3) Uani 1 1 d . . .
H31C H 0.5770(15) 0.5353(10) 0.0661(11) 0.032(4) Uiso 1 1 d . . .
C314 C 0.64567(16) 0.65865(11) 0.06414(12) 0.0404(4) Uani 1 1 d . . .
H31H H 0.569(2) 0.6896(12) 0.0816(14) 0.054(5) Uiso 1 1 d . . .
C321 C 0.66664(13) 0.41579(9) 0.37948(10) 0.0295(3) Uani 1 1 d . . .
H32A H 0.6405(14) 0.4711(11) 0.4006(11) 0.033(4) Uiso 1 1 d . . .
C322 C 0.63533(19) 0.34933(12) 0.45159(12) 0.0443(4) Uani 1 1 d . . .
H32H H 0.539(2) 0.3498(14) 0.4629(15) 0.070(7) Uiso 1 1 d . . .
C323 C 0.64845(14) 0.32907(9) 0.23607(10) 0.0306(3) Uani 1 1 d . . .
H32C H 0.5894(15) 0.3203(10) 0.1862(12) 0.037(4) Uiso 1 1 d . . .
C324 C 0.77663(16) 0.33816(11) 0.19470(12) 0.0393(3) Uani 1 1 d . . .
H32E H 0.7786(17) 0.3867(13) 0.1538(14) 0.050(5) Uiso 1 1 d . . .
C411 C 0.09920(13) 0.56247(9) 0.65784(9) 0.0282(3) Uani 1 1 d . . .
H41A H 0.1699(16) 0.5322(11) 0.6918(11) 0.035(4) Uiso 1 1 d . . .
C412 C 0.09965(16) 0.65487(11) 0.68532(13) 0.0408(4) Uani 1 1 d . . .
H41H H 0.1779(19) 0.6825(12) 0.6627(14) 0.054(5) Uiso 1 1 d . . .
C413 C 0.04005(12) 0.58884(10) 0.49292(10) 0.0309(3) Uani 1 1 d . . .
H41F H 0.0694(15) 0.5742(11) 0.4301(12) 0.038(4) Uiso 1 1 d . . .
C414 C -0.09249(14) 0.56100(13) 0.50535(12) 0.0422(4) Uani 1 1 d . . .
H41C H -0.1025(16) 0.5020(12) 0.4940(12) 0.047(5) Uiso 1 1 d . . .
C421 C 0.10747(14) 0.39629(11) 0.37952(10) 0.0351(3) Uani 1 1 d . . .
H42A H 0.1169(16) 0.4567(12) 0.3577(12) 0.043(5) Uiso 1 1 d . . .
C422 C 0.16218(19) 0.33314(13) 0.31178(12) 0.0484(4) Uani 1 1 d . . .
H42H H 0.2465(19) 0.3437(12) 0.3035(13) 0.048(5) Uiso 1 1 d . . .
C423 C 0.12287(14) 0.31837(9) 0.52893(11) 0.0330(3) Uani 1 1 d . . .
H42C H 0.1821(15) 0.3150(11) 0.5815(12) 0.038(4) Uiso 1 1 d . . .
C424 C -0.00674(16) 0.32481(11) 0.56859(12) 0.0411(4) Uani 1 1 d . . .
H42E H -0.0181(16) 0.3772(13) 0.6054(13) 0.045(5) Uiso 1 1 d . . .
H42B H 0.0151(18) 0.3918(12) 0.3806(13) 0.050(5) Uiso 1 1 d . . .
H21B H 0.3621(18) 0.6203(13) 0.7948(14) 0.054(5) Uiso 1 1 d . . .
H21C H 0.4037(16) 0.5249(12) 0.7670(12) 0.045(5) Uiso 1 1 d . . .
H22B H 0.6170(13) 0.4776(11) 0.9038(10) 0.030(4) Uiso 1 1 d . . .
H21E H 0.5757(17) 0.5996(12) 0.8196(14) 0.050(5) Uiso 1 1 d . . .
H41B H 0.0167(15) 0.5347(11) 0.6767(11) 0.035(4) Uiso 1 1 d . . .
H22D H 0.6595(17) 0.3269(11) 0.6893(13) 0.044(5) Uiso 1 1 d . . .
H41D H -0.1476(18) 0.5928(13) 0.4575(14) 0.057(6) Uiso 1 1 d . . .
H41E H -0.122(2) 0.5764(14) 0.5718(16) 0.067(6) Uiso 1 1 d . . .
H12B H 1.3860(17) 0.6285(12) 0.9651(13) 0.044(5) Uiso 1 1 d . . .
H12C H 1.3429(18) 0.5377(14) 0.9948(14) 0.054(5) Uiso 1 1 d . . .
H32B H 0.7568(15) 0.4172(9) 0.3688(10) 0.025(4) Uiso 1 1 d . . .
H11B H 1.1333(13) 0.4832(11) 0.8575(10) 0.028(4) Uiso 1 1 d . . .
H32D H 0.6472(15) 0.2816(11) 0.2767(12) 0.038(4) Uiso 1 1 d . . .
H41G H 0.0444(15) 0.6518(12) 0.4982(12) 0.042(5) Uiso 1 1 d . . .
H12E H 1.1757(16) 0.6083(11) 0.9383(13) 0.041(5) Uiso 1 1 d . . .
H31B H 0.6831(17) 0.6707(12) 0.2502(13) 0.045(5) Uiso 1 1 d . . .
H12G H 1.0804(15) 0.5491(10) 1.1943(10) 0.028(4) Uiso 1 1 d . . .
H11D H 1.0853(15) 0.3389(10) 1.0763(12) 0.030(4) Uiso 1 1 d . . .
H42D H 0.1320(17) 0.2663(13) 0.4915(14) 0.054(5) Uiso 1 1 d . . .
H22F H 0.6040(18) 0.3681(13) 1.0143(15) 0.052(5) Uiso 1 1 d . . .
H22G H 0.726(2) 0.3630(13) 0.9615(14) 0.060(6) Uiso 1 1 d . . .
H21G H 0.6635(15) 0.5361(10) 0.5651(11) 0.033(4) Uiso 1 1 d . . .
H31D H 0.7302(16) 0.5405(11) 0.0809(11) 0.037(4) Uiso 1 1 d . . .
H11F H 1.1543(19) 0.3711(13) 0.7517(15) 0.057(6) Uiso 1 1 d . . .
H11G H 1.0299(19) 0.3607(12) 0.8067(13) 0.048(5) Uiso 1 1 d . . .
H22I H 0.4528(17) 0.2931(12) 0.6668(13) 0.047(5) Uiso 1 1 d . . .
H22J H 0.4735(18) 0.3909(13) 0.6536(15) 0.056(5) Uiso 1 1 d . . .
H42F H -0.0228(17) 0.2759(13) 0.6054(13) 0.046(5) Uiso 1 1 d . . .
H42G H -0.0669(19) 0.3307(13) 0.5209(15) 0.059(6) Uiso 1 1 d . . .
H12I H 1.1478(19) 0.6753(13) 1.2626(16) 0.061(6) Uiso 1 1 d . . .
H12J H 1.0569(18) 0.6990(12) 1.1779(13) 0.048(5) Uiso 1 1 d . . .
H31F H 0.8821(16) 0.6247(12) 0.2942(12) 0.041(5) Uiso 1 1 d . . .
H31G H 0.8632(16) 0.5984(11) 0.1881(14) 0.043(5) Uiso 1 1 d . . .
H31I H 0.656(2) 0.6605(14) -0.0031(16) 0.065(6) Uiso 1 1 d . . .
H31J H 0.718(2) 0.6932(13) 0.0897(15) 0.059(6) Uiso 1 1 d . . .
H32F H 0.7971(18) 0.2886(13) 0.1563(14) 0.053(5) Uiso 1 1 d . . .
H32G H 0.8366(19) 0.3468(12) 0.2411(14) 0.051(5) Uiso 1 1 d . . .
H11I H 1.2905(16) 0.3000(12) 1.0972(13) 0.042(5) Uiso 1 1 d . . .
H11J H 1.2769(17) 0.3979(13) 1.1046(13) 0.048(5) Uiso 1 1 d . . .
H21I H 0.5878(18) 0.6589(13) 0.4912(15) 0.057(5) Uiso 1 1 d . . .
H21J H 0.6850(19) 0.6846(12) 0.5716(14) 0.049(5) Uiso 1 1 d . . .
H41I H 0.090(2) 0.6597(15) 0.7520(17) 0.070(6) Uiso 1 1 d . . .
H41J H 0.032(2) 0.6849(13) 0.6580(15) 0.061(6) Uiso 1 1 d . . .
H32I H 0.670(2) 0.3639(14) 0.5063(16) 0.066(6) Uiso 1 1 d . . .
H32J H 0.661(2) 0.2937(15) 0.4334(15) 0.065(6) Uiso 1 1 d . . .
H42I H 0.1208(19) 0.3381(13) 0.2530(16) 0.062(6) Uiso 1 1 d . . .
H42J H 0.1521(19) 0.2719(14) 0.3351(14) 0.060(6) Uiso 1 1 d . . .

loop_
_atom_site_aniso_label
_atom_site_aniso_U_11
_atom_site_aniso_U_22
_atom_site_aniso_U_33
_atom_site_aniso_U_23
_atom_site_aniso_U_13
_atom_site_aniso_U_12
P1 0.01901(14) 0.02621(17) 0.02195(14) -0.00166(13) 0.00068(11) -0.00075(13)
O1 0.0202(4) 0.0253(5) 0.0270(4) -0.0010(4) -0.0042(3) -0.0007(3)
P2 0.01903(14) 0.02804(17) 0.02237(14) -0.00133(14) -0.00009(11) 0.00195(14)
O2 0.0204(4) 0.0237(5) 0.0268(4) 0.0008(4) 0.0057(3) -0.0004(3)
P3 0.01953(14) 0.02608(16) 0.02192(14) 0.00048(14) 0.00187(11) -0.00248(13)
P4 0.01937(14) 0.02456(16) 0.02099(14) 0.00061(13) 0.00196(11) 0.00045(13)
N11 0.0251(5) 0.0253(6) 0.0230(5) 0.0029(4) 0.0020(4) 0.0018(4)
C11 0.0169(6) 0.0289(6) 0.0257(6) -0.0053(5) -0.0015(5) -0.0024(5)
N12 0.0232(5) 0.0301(6) 0.0242(6) -0.0018(5) -0.0017(4) -0.0031(4)
C12 0.0214(6) 0.0263(7) 0.0358(7) -0.0045(6) -0.0021(5) -0.0006(5)
C13 0.0225(6) 0.0272(7) 0.0333(7) 0.0017(6) -0.0018(6) 0.0021(5)
C14 0.0168(6) 0.0300(6) 0.0257(6) 0.0023(5) -0.0009(5) 0.0024(5)
N21 0.0237(5) 0.0312(6) 0.0223(5) -0.0011(5) -0.0008(4) 0.0036(5)
C21 0.0175(6) 0.0280(6) 0.0247(6) 0.0044(5) 0.0034(5) -0.0045(5)
N22 0.0261(5) 0.0266(6) 0.0238(5) -0.0033(5) -0.0010(4) -0.0003(5)
C22 0.0214(6) 0.0290(7) 0.0332(7) 0.0041(6) 0.0058(5) -0.0020(5)
C23 0.0218(6) 0.0271(7) 0.0336(7) 0.0003(6) 0.0056(5) 0.0008(5)
C24 0.0177(6) 0.0279(6) 0.0245(6) -0.0015(5) 0.0034(5) 0.0023(5)
N31 0.0226(5) 0.0295(6) 0.0223(5) -0.0004(4) 0.0043(4) -0.0039(4)
N32 0.0271(5) 0.0273(6) 0.0217(5) -0.0020(4) 0.0016(4) 0.0020(5)
N41 0.0224(5) 0.0296(6) 0.0219(5) 0.0018(4) 0.0027(4) 0.0029(4)
N42 0.0302(6) 0.0276(6) 0.0228(5) 0.0005(4) 0.0037(4) -0.0051(5)
C111 0.0280(7) 0.0312(7) 0.0246(6) 0.0020(6) 0.0056(5) 0.0018(6)
C112 0.0553(11) 0.0381(9) 0.0281(8) -0.0050(7) 0.0010(7) 0.0032(7)
C113 0.0345(7) 0.0258(7) 0.0268(7) 0.0024(6) 0.0023(6) 0.0026(6)
C114 0.0354(8) 0.0426(9) 0.0427(9) 0.0066(8) -0.0045(7) 0.0083(7)
C121 0.0280(7) 0.0336(7) 0.0311(7) -0.0006(6) -0.0024(6) -0.0068(6)
C122 0.0252(8) 0.0597(11) 0.0420(9) -0.0036(8) 0.0014(7) -0.0076(7)
C123 0.0243(7) 0.0414(8) 0.0257(7) -0.0051(6) -0.0029(5) 0.0009(6)
C124 0.0384(9) 0.0475(10) 0.0400(9) -0.0163(7) 0.0029(7) -0.0086(8)
C211 0.0236(7) 0.0319(7) 0.0306(7) -0.0041(6) -0.0002(5) 0.0045(5)
C212 0.0230(7) 0.0436(9) 0.0423(9) -0.0004(7) 0.0024(6) 0.0045(6)
C213 0.0245(7) 0.0412(8) 0.0247(7) 0.0005(6) -0.0034(5) -0.0010(6)
C214 0.0496(10) 0.0462(10) 0.0362(9) 0.0126(7) 0.0000(7) 0.0059(8)
C221 0.0297(7) 0.0337(8) 0.0274(7) -0.0017(6) 0.0035(6) -0.0024(6)
C222 0.0561(11) 0.0426(9) 0.0309(8) 0.0056(7) 0.0000(7) -0.0035(8)
C223 0.0308(7) 0.0269(7) 0.0322(7) -0.0036(6) -0.0059(6) 0.0012(6)
C224 0.0356(8) 0.0367(8) 0.0562(10) -0.0061(8) -0.0163(8) -0.0018(7)
C311 0.0255(7) 0.0334(8) 0.0292(7) -0.0025(6) 0.0052(6) -0.0075(6)
C312 0.0243(7) 0.0575(11) 0.0374(8) -0.0013(8) 0.0032(6) -0.0073(7)
C313 0.0260(7) 0.0392(8) 0.0242(6) 0.0018(6) 0.0061(5) -0.0017(6)
C314 0.0389(9) 0.0448(9) 0.0374(8) 0.0141(7) 0.0008(7) -0.0118(7)
C321 0.0279(7) 0.0339(8) 0.0267(7) -0.0023(6) -0.0011(5) 0.0011(6)
C322 0.0619(11) 0.0423(9) 0.0286(8) 0.0043(7) -0.0037(7) -0.0002(8)
C323 0.0357(8) 0.0273(7) 0.0287(7) -0.0030(6) 0.0021(6) 0.0015(6)
C324 0.0401(9) 0.0413(9) 0.0366(8) -0.0014(7) 0.0084(7) 0.0108(7)
C411 0.0243(7) 0.0346(7) 0.0258(7) -0.0028(6) 0.0046(5) -0.0019(6)
C412 0.0366(8) 0.0403(9) 0.0453(9) -0.0159(7) 0.0007(7) 0.0041(7)
C413 0.0241(7) 0.0366(8) 0.0319(7) 0.0062(6) 0.0041(6) 0.0065(6)
C414 0.0237(7) 0.0617(12) 0.0411(9) 0.0059(8) -0.0009(6) 0.0016(7)
C421 0.0348(8) 0.0446(9) 0.0260(7) -0.0027(6) 0.0001(6) -0.0098(7)
C422 0.0535(11) 0.0591(11) 0.0326(9) -0.0151(8) 0.0109(8) -0.0176(9)
C423 0.0399(8) 0.0262(7) 0.0328(7) 0.0003(6) 0.0114(6) -0.0034(6)
C424 0.0451(9) 0.0373(8) 0.0411(9) -0.0019(7) 0.0164(8) -0.0127(7)

loop_
_atom_type_symbol
_atom_type_description
_atom_type_scat_dispersion_real
_atom_type_scat_dispersion_imag
_atom_type_scat_source
C C 0.0033 0.0016 'International Tables Vol C Tables 4.2.6.8 and 6.1.1.4'
H H 0.0000 0.0000 'International Tables Vol C Tables 4.2.6.8 and 6.1.1.4'
N N 0.0061 0.0033 'International Tables Vol C Tables 4.2.6.8 and 6.1.1.4'
O O 0.0106 0.0060 'International Tables Vol C Tables 4.2.6.8 and 6.1.1.4'
P P 0.1023 0.0942 'International Tables Vol C Tables 4.2.6.8 and 6.1.1.4'

loop_
_geom_angle_atom_site_label_1
_geom_angle_atom_site_label_2
_geom_angle_atom_site_label_3
_geom_angle
_geom_angle_site_symmetry_1
_geom_angle_site_symmetry_3
_geom_angle_publ_flag
N11 P1 N12 113.61(6) . . ?
N11 P1 C11 98.62(6) . . ?
N12 P1 C11 98.60(6) . . ?
C14 O1 C11 107.25(11) . . ?
N22 P2 N21 113.85(6) . . ?
N22 P2 C14 99.34(6) . . ?
N21 P2 C14 97.92(6) . . ?
C21 O2 C24 107.30(11) . . ?
N32 P3 N31 114.24(6) . . ?
N32 P3 C21 99.02(6) . . ?
N31 P3 C21 97.98(6) . . ?
N42 P4 N41 113.58(6) . . ?
N42 P4 C24 99.05(6) . . ?
N41 P4 C24 98.07(5) . . ?
C111 N11 C113 115.68(11) . . ?
C111 N11 P1 125.64(9) . . ?
C113 N11 P1 116.06(9) . . ?
C12 C11 O1 109.22(11) . . ?
C12 C11 P1 134.04(10) . . ?
O1 C11 P1 116.14(9) . . ?
C123 N12 C121 115.01(11) . . ?
C123 N12 P1 116.32(9) . . ?
C121 N12 P1 125.48(9) . . ?
C11 C12 C13 106.99(11) . . ?
C11 C12 H12 126.4(10) . . ?
C13 C12 H12 126.5(9) . . ?
C14 C13 C12 107.15(11) . . ?
C14 C13 H13 126.7(9) . . ?
C12 C13 H13 126.1(9) . . ?
C13 C14 O1 109.38(11) . . ?
C13 C14 P2 132.76(10) . . ?
O1 C14 P2 117.15(9) . . ?
C213 N21 C211 115.22(11) . . ?
C213 N21 P2 116.30(9) . . ?
C211 N21 P2 125.41(9) . . ?
C22 C21 O2 109.51(11) . . ?
C22 C21 P3 132.39(10) . . ?
O2 C21 P3 117.12(9) . . ?
C223 N22 C221 115.47(11) . . ?
C223 N22 P2 115.74(9) . . ?
C221 N22 P2 125.81(9) . . ?
C21 C22 C23 106.95(11) . . ?
C21 C22 H22 126.1(9) . . ?
C23 C22 H22 126.9(9) . . ?
C24 C23 C22 106.75(11) . . ?
C24 C23 H23 125.3(9) . . ?
C22 C23 H23 127.9(9) . . ?
C23 C24 O2 109.48(11) . . ?
C23 C24 P4 132.92(10) . . ?
O2 C24 P4 116.96(9) . . ?
C311 N31 C313 115.18(11) . . ?
C311 N31 P3 125.63(9) . . ?
C313 N31 P3 115.74(9) . . ?
C321 N32 C323 115.64(11) . . ?
C321 N32 P3 125.30(9) . . ?
C323 N32 P3 115.61(9) . . ?
C411 N41 C413 115.42(11) . . ?
C411 N41 P4 116.64(9) . . ?
C413 N41 P4 125.35(9) . . ?
C421 N42 C423 115.59(12) . . ?
C421 N42 P4 126.11(10) . . ?
C423 N42 P4 115.67(9) . . ?
N11 C111 C112 112.87(12) . . ?
N11 C111 H11A 110.4(9) . . ?
C112 C111 H11A 111.4(9) . . ?
N11 C111 H11B 106.3(8) . . ?
C112 C111 H11B 110.3(9) . . ?
H11A C111 H11B 105.0(13) . . ?
C111 C112 H11E 112.8(12) . . ?
C111 C112 H11F 111.3(13) . . ?
H11E C112 H11F 109.0(17) . . ?
C111 C112 H11G 106.5(11) . . ?
H11E C112 H11G 107.2(16) . . ?
H11F C112 H11G 110.0(16) . . ?
N11 C113 C114 114.82(12) . . ?
N11 C113 H11C 110.6(10) . . ?
C114 C113 H11C 108.4(10) . . ?
N11 C113 H11D 104.3(9) . . ?
C114 C113 H11D 108.9(9) . . ?
H11C C113 H11D 109.7(14) . . ?
C113 C114 H11H 113.1(12) . . ?
C113 C114 H11I 108.3(11) . . ?
H11H C114 H11I 106.6(16) . . ?
C113 C114 H11J 108.8(11) . . ?
H11H C114 H11J 110.6(16) . . ?
H11I C114 H11J 109.3(15) . . ?
N12 C121 C122 114.45(13) . . ?
N12 C121 H12D 107.3(10) . . ?
C122 C121 H12D 112.4(10) . . ?
N12 C121 H12E 108.5(11) . . ?
C122 C121 H12E 108.2(11) . . ?
H12D C121 H12E 105.6(15) . . ?
C121 C122 H12A 111.1(12) . . ?
C121 C122 H12B 110.6(11) . . ?
H12A C122 H12B 109.7(16) . . ?
C121 C122 H12C 108.0(12) . . ?
H12A C122 H12C 109.7(17) . . ?
H12B C122 H12C 107.7(16) . . ?
N12 C123 C124 112.95(13) . . ?
N12 C123 H12F 111.8(10) . . ?
C124 C123 H12F 108.8(10) . . ?
N12 C123 H12G 105.5(9) . . ?
C124 C123 H12G 108.3(9) . . ?
H12F C123 H12G 109.4(13) . . ?
C123 C124 H12H 111.4(11) . . ?
C123 C124 H12I 109.9(12) . . ?
H12H C124 H12I 106.0(16) . . ?
C123 C124 H12J 111.5(12) . . ?
H12H C124 H12J 107.0(15) . . ?
H12I C124 H12J 111.0(17) . . ?
N21 C211 C212 113.84(12) . . ?
N21 C211 H21D 109.0(10) . . ?
C212 C211 H21D 111.3(9) . . ?
N21 C211 H21E 105.5(11) . . ?
C212 C211 H21E 109.9(11) . . ?
H21D C211 H21E 106.8(15) . . ?
C211 C212 H21A 111.2(11) . . ?
C211 C212 H21B 108.6(11) . . ?
H21A C212 H21B 107.2(15) . . ?
C211 C212 H21C 108.4(11) . . ?
H21A C212 H21C 111.0(15) . . ?
H21B C212 H21C 110.4(16) . . ?
N21 C213 C214 113.06(13) . . ?
N21 C213 H21F 112.5(10) . . ?
C214 C213 H21F 107.8(10) . . ?
N21 C213 H21G 103.4(9) . . ?
C214 C213 H21G 107.5(9) . . ?
H21F C213 H21G 112.5(14) . . ?
C213 C214 H21H 114.0(13) . . ?
C213 C214 H21I 110.7(12) . . ?
H21H C214 H21I 108.3(17) . . ?
C213 C214 H21J 111.0(11) . . ?
H21H C214 H21J 104.1(17) . . ?
H21I C214 H21J 108.4(16) . . ?
N22 C221 C222 112.83(13) . . ?
N22 C221 H22A 112.7(10) . . ?
C222 C221 H22A 107.4(10) . . ?
N22 C221 H22B 106.3(9) . . ?
C222 C221 H22B 109.4(9) . . ?
H22A C221 H22B 108.1(13) . . ?
C221 C222 H22E 112.6(13) . . ?
C221 C222 H22F 112.2(12) . . ?
H22E C222 H22F 108.1(18) . . ?
C221 C222 H22G 107.1(12) . . ?
H22E C222 H22G 111.9(17) . . ?
H22F C222 H22G 104.7(17) . . ?
N22 C223 C224 114.73(12) . . ?
N22 C223 H22C 109.4(10) . . ?
C224 C223 H22C 108.2(10) . . ?
N22 C223 H22D 105.6(11) . . ?
C224 C223 H22D 107.3(11) . . ?
H22C C223 H22D 111.7(15) . . ?
C223 C224 H22H 110.2(13) . . ?
C223 C224 H22I 110.0(11) . . ?
H22H C224 H22I 107.5(17) . . ?
C223 C224 H22J 109.8(11) . . ?
H22H C224 H22J 111.1(17) . . ?
H22I C224 H22J 108.2(16) . . ?
N31 C311 C312 114.08(12) . . ?
N31 C311 H31A 105.6(10) . . ?
C312 C311 H31A 110.0(10) . . ?
N31 C311 H31B 108.4(11) . . ?
C312 C311 H31B 110.7(10) . . ?
H31A C311 H31B 107.8(14) . . ?
C311 C312 H31E 109.0(11) . . ?
C311 C312 H31F 108.1(10) . . ?
H31E C312 H31F 109.5(15) . . ?
C311 C312 H31G 111.4(10) . . ?
H31E C312 H31G 112.1(15) . . ?
H31F C312 H31G 106.7(14) . . ?
N31 C313 C314 112.67(13) . . ?
N31 C313 H31C 103.5(9) . . ?
C314 C313 H31C 109.6(9) . . ?
N31 C313 H31D 113.1(9) . . ?
C314 C313 H31D 108.9(10) . . ?
H31C C313 H31D 108.9(13) . . ?
C313 C314 H31H 112.7(11) . . ?
C313 C314 H31I 110.3(13) . . ?
H31H C314 H31I 109.6(18) . . ?
C313 C314 H31J 112.9(12) . . ?
H31H C314 H31J 106.7(17) . . ?
H31I C314 H31J 104.3(17) . . ?
N32 C321 C322 113.24(13) . . ?
N32 C321 H32A 106.1(9) . . ?
C322 C321 H32A 110.4(9) . . ?
N32 C321 H32B 108.3(9) . . ?
C322 C321 H32B 110.2(9) . . ?
H32A C321 H32B 108.5(12) . . ?
C321 C322 H32H 108.8(12) . . ?
C321 C322 H32I 108.8(14) . . ?
H32H C322 H32I 106.0(18) . . ?
C321 C322 H32J 112.9(13) . . ?
H32H C322 H32J 109.5(18) . . ?
H32I C322 H32J 110.6(19) . . ?
N32 C323 C324 115.10(12) . . ?
N32 C323 H32C 106.7(10) . . ?
C324 C323 H32C 109.2(10) . . ?
N32 C323 H32D 107.3(10) . . ?
C324 C323 H32D 109.2(10) . . ?
H32C C323 H32D 109.1(14) . . ?
C323 C324 H32E 109.6(11) . . ?
C323 C324 H32F 110.5(11) . . ?
H32E C324 H32F 106.8(16) . . ?
C323 C324 H32G 111.6(12) . . ?
H32E C324 H32G 107.3(16) . . ?
H32F C324 H32G 110.9(16) . . ?
N41 C411 C412 112.53(13) . . ?
N41 C411 H41A 103.9(9) . . ?
C412 C411 H41A 109.0(9) . . ?
N41 C411 H41B 112.1(9) . . ?
C412 C411 H41B 110.2(9) . . ?
H41A C411 H41B 108.8(13) . . ?
C411 C412 H41H 109.7(11) . . ?
C411 C412 H41I 109.4(14) . . ?
H41H C412 H41I 112.5(18) . . ?
C411 C412 H41J 111.9(13) . . ?
H41H C412 H41J 107.2(18) . . ?
H41I C412 H41J 106.1(19) . . ?
N41 C413 C414 114.18(12) . . ?
N41 C413 H41F 106.2(10) . . ?
C414 C413 H41F 110.4(10) . . ?
N41 C413 H41G 110.0(10) . . ?
C414 C413 H41G 109.1(10) . . ?
H41F C413 H41G 106.8(14) . . ?
C413 C414 H41C 111.9(11) . . ?
C413 C414 H41D 109.0(11) . . ?
H41C C414 H41D 107.3(16) . . ?
C413 C414 H41E 109.5(12) . . ?
H41C C414 H41E 110.6(16) . . ?
H41D C414 H41E 108.4(16) . . ?
N42 C421 C422 113.17(15) . . ?
N42 C421 H42A 107.2(10) . . ?
C422 C421 H42A 112.7(10) . . ?
N42 C421 H42B 112.2(11) . . ?
C422 C421 H42B 110.8(11) . . ?
H42A C421 H42B 100.0(15) . . ?
C421 C422 H42H 110.3(11) . . ?
C421 C422 H42I 109.1(13) . . ?
H42H C422 H42I 109.1(17) . . ?
C421 C422 H42J 111.8(11) . . ?
H42H C422 H42J 108.2(16) . . ?
H42I C422 H42J 108.2(17) . . ?
N42 C423 C424 114.67(13) . . ?
N42 C423 H42C 105.9(10) . . ?
C424 C423 H42C 108.4(10) . . ?
N42 C423 H42D 109.2(11) . . ?
C424 C423 H42D 110.7(11) . . ?
H42C C423 H42D 107.6(15) . . ?
C423 C424 H42E 111.9(11) . . ?
C423 C424 H42F 108.8(11) . . ?
H42E C424 H42F 111.3(15) . . ?
C423 C424 H42G 111.8(13) . . ?
H42E C424 H42G 102.4(16) . . ?
H42F C424 H42G 110.6(17) . . ?

loop_
_geom_bond_atom_site_label_1
_geom_bond_atom_site_label_2
_geom_bond_distance
_geom_bond_site_symmetry_2
_geom_bond_publ_flag
P1 N11 1.6857(11) . ?
P1 N12 1.6910(12) . ?
P1 C11 1.8181(13) . ?
O1 C14 1.3828(15) . ?
O1 C11 1.3856(15) . ?
P2 N22 1.6896(11) . ?
P2 N21 1.6919(11) . ?
P2 C14 1.8210(13) . ?
O2 C21 1.3777(15) . ?
O2 C24 1.3797(15) . ?
P3 N32 1.6908(11) . ?
P3 N31 1.6930(11) . ?
P3 C21 1.8205(13) . ?
P4 N42 1.6882(12) . ?
P4 N41 1.6897(11) . ?
P4 C24 1.8200(13) . ?
N11 C111 1.4652(16) . ?
N11 C113 1.4683(17) . ?
C11 C12 1.359(2) . ?
N12 C123 1.4685(18) . ?
N12 C121 1.4700(18) . ?
C12 C13 1.432(2) . ?
C12 H12 0.978(17) . ?
C13 C14 1.3554(19) . ?
C13 H13 0.974(17) . ?
N21 C213 1.4690(16) . ?
N21 C211 1.4703(17) . ?
C21 C22 1.3539(19) . ?
N22 C223 1.4662(17) . ?
N22 C221 1.4677(17) . ?
C22 C23 1.435(2) . ?
C22 H22 0.996(17) . ?
C23 C24 1.3557(19) . ?
C23 H23 1.014(18) . ?
N31 C311 1.4696(17) . ?
N31 C313 1.4711(16) . ?
N32 C321 1.4650(17) . ?
N32 C323 1.4667(17) . ?
N41 C411 1.4689(17) . ?
N41 C413 1.4694(17) . ?
N42 C421 1.4616(18) . ?
N42 C423 1.4678(17) . ?
C111 C112 1.518(2) . ?
C111 H11A 1.019(17) . ?
C111 H11B 0.979(17) . ?
C112 H11E 0.97(2) . ?
C112 H11F 0.92(2) . ?
C112 H11G 1.00(2) . ?
C113 C114 1.514(2) . ?
C113 H11C 0.989(19) . ?
C113 H11D 0.973(17) . ?
C114 H11H 0.99(2) . ?
C114 H11I 0.945(19) . ?
C114 H11J 0.97(2) . ?
C121 C122 1.519(2) . ?
C121 H12D 0.972(17) . ?
C121 H12E 0.923(18) . ?
C122 H12A 0.97(2) . ?
C122 H12B 1.00(2) . ?
C122 H12C 0.95(2) . ?
C123 C124 1.521(2) . ?
C123 H12F 1.040(18) . ?
C123 H12G 0.990(16) . ?
C124 H12H 0.969(19) . ?
C124 H12I 0.97(2) . ?
C124 H12J 0.98(2) . ?
C211 C212 1.5201(19) . ?
C211 H21D 1.000(17) . ?
C211 H21E 0.956(19) . ?
C212 H21A 0.99(2) . ?
C212 H21B 1.00(2) . ?
C212 H21C 0.987(19) . ?
C213 C214 1.513(2) . ?
C213 H21F 0.989(17) . ?
C213 H21G 0.999(17) . ?
C214 H21H 0.96(2) . ?
C214 H21I 0.98(2) . ?
C214 H21J 1.01(2) . ?
C221 C222 1.517(2) . ?
C221 H22A 0.984(17) . ?
C221 H22B 0.982(18) . ?
C222 H22E 0.96(2) . ?
C222 H22F 0.93(2) . ?
C222 H22G 0.99(2) . ?
C223 C224 1.518(2) . ?
C223 H22C 0.958(17) . ?
C223 H22D 0.958(19) . ?
C224 H22H 0.98(2) . ?
C224 H22I 0.95(2) . ?
C224 H22J 1.00(2) . ?
C311 C312 1.521(2) . ?
C311 H31A 0.955(18) . ?
C311 H31B 1.017(19) . ?
C312 H31E 0.955(19) . ?
C312 H31F 1.007(18) . ?
C312 H31G 0.974(19) . ?
C313 C314 1.518(2) . ?
C313 H31C 1.020(17) . ?
C313 H31D 1.039(17) . ?
C314 H31H 1.00(2) . ?
C314 H31I 0.97(2) . ?
C314 H31J 1.02(2) . ?
C321 C322 1.516(2) . ?
C321 H32A 0.970(17) . ?
C321 H32B 0.990(16) . ?
C322 H32H 1.06(2) . ?
C322 H32I 0.90(2) . ?
C322 H32J 0.96(2) . ?
C323 C324 1.519(2) . ?
C323 H32C 0.968(17) . ?
C323 H32D 0.951(18) . ?
C324 H32E 0.97(2) . ?
C324 H32F 0.99(2) . ?
C324 H32G 0.94(2) . ?
C411 C412 1.517(2) . ?
C411 H41A 1.026(17) . ?
C411 H41B 1.033(17) . ?
C412 H41H 1.01(2) . ?
C412 H41I 0.97(2) . ?
C412 H41J 0.96(2) . ?
C413 C414 1.514(2) . ?
C413 H41F 0.985(18) . ?
C413 H41G 1.002(19) . ?
C414 H41C 0.956(19) . ?
C414 H41D 1.04(2) . ?
C414 H41E 1.03(2) . ?
C421 C422 1.517(2) . ?
C421 H42A 1.013(19) . ?
C421 H42B 1.004(19) . ?
C422 H42H 0.94(2) . ?
C422 H42I 0.96(2) . ?
C422 H42J 1.03(2) . ?
C423 C424 1.521(2) . ?
C423 H42C 0.990(17) . ?
C423 H42D 0.99(2) . ?
C424 H42E 0.99(2) . ?
C424 H42F 0.96(2) . ?
C424 H42G 0.95(2) . ?

loop_
_geom_torsion_atom_site_label_1
_geom_torsion_atom_site_label_2
_geom_torsion_atom_site_label_3
_geom_torsion_atom_site_label_4
_geom_torsion
_geom_torsion_site_symmetry_1
_geom_torsion_site_symmetry_2
_geom_torsion_site_symmetry_3
_geom_torsion_site_symmetry_4
_geom_torsion_publ_flag
N12 P1 N11 C111 -61.95(12) . . . . ?
C11 P1 N11 C111 41.42(12) . . . . ?
N12 P1 N11 C113 98.81(10) . . . . ?
C11 P1 N11 C113 -157.82(10) . . . . ?
C14 O1 C11 C12 0.16(12) . . . . ?
C14 O1 C11 P1 172.52(8) . . . . ?
N11 P1 C11 C12 -136.96(14) . . . . ?
N12 P1 C11 C12 -21.33(15) . . . . ?
N11 P1 C11 O1 53.09(10) . . . . ?
N12 P1 C11 O1 168.72(9) . . . . ?
N11 P1 N12 C123 -110.92(10) . . . . ?
C11 P1 N12 C123 145.69(10) . . . . ?
N11 P1 N12 C121 47.80(13) . . . . ?
C11 P1 N12 C121 -55.58(12) . . . . ?
O1 C11 C12 C13 -0.56(15) . . . . ?
P1 C11 C12 C13 -171.01(11) . . . . ?
C11 C12 C13 C14 0.76(17) . . . . ?
C12 C13 C14 O1 -0.67(15) . . . . ?
C12 C13 C14 P2 -170.50(11) . . . . ?
C11 O1 C14 C13 0.33(12) . . . . ?
C11 O1 C14 P2 171.96(9) . . . . ?
N22 P2 C14 C13 -141.26(13) . . . . ?
N21 P2 C14 C13 -25.37(14) . . . . ?
N22 P2 C14 O1 49.52(10) . . . . ?
N21 P2 C14 O1 165.42(9) . . . . ?
N22 P2 N21 C213 -110.71(10) . . . . ?
C14 P2 N21 C213 145.37(10) . . . . ?
N22 P2 N21 C211 48.47(12) . . . . ?
C14 P2 N21 C211 -55.46(12) . . . . ?
C24 O2 C21 C22 -0.39(13) . . . . ?
C24 O2 C21 P3 -170.47(9) . . . . ?
N32 P3 C21 C22 143.48(14) . . . . ?
N31 P3 C21 C22 27.25(15) . . . . ?
N32 P3 C21 O2 -49.21(10) . . . . ?
N31 P3 C21 O2 -165.45(9) . . . . ?
N21 P2 N22 C223 97.33(10) . . . . ?
C14 P2 N22 C223 -159.64(9) . . . . ?
N21 P2 N22 C221 -62.17(12) . . . . ?
C14 P2 N22 C221 40.85(12) . . . . ?
O2 C21 C22 C23 0.89(16) . . . . ?
P3 C21 C22 C23 168.91(11) . . . . ?
C21 C22 C23 C24 -1.06(17) . . . . ?
C22 C23 C24 O2 0.84(16) . . . . ?
C22 C23 C24 P4 171.18(11) . . . . ?
C21 O2 C24 C23 -0.31(13) . . . . ?
C21 O2 C24 P4 -172.38(9) . . . . ?
N42 P4 C24 C23 139.75(14) . . . . ?
N41 P4 C24 C23 24.17(15) . . . . ?
N42 P4 C24 O2 -50.47(10) . . . . ?
N41 P4 C24 O2 -166.05(9) . . . . ?
N32 P3 N31 C311 -48.05(12) . . . . ?
C21 P3 N31 C311 55.64(12) . . . . ?
N32 P3 N31 C313 109.86(10) . . . . ?
C21 P3 N31 C313 -146.45(10) . . . . ?
N31 P3 N32 C321 58.91(12) . . . . ?
C21 P3 N32 C321 -44.13(12) . . . . ?
N31 P3 N32 C323 -99.14(10) . . . . ?
C21 P3 N32 C323 157.82(10) . . . . ?
N42 P4 N41 C411 113.63(10) . . . . ?
C24 P4 N41 C411 -142.76(10) . . . . ?
N42 P4 N41 C413 -47.20(12) . . . . ?
C24 P4 N41 C413 56.41(12) . . . . ?
N41 P4 N42 C421 63.60(13) . . . . ?
C24 P4 N42 C421 -39.38(12) . . . . ?
N41 P4 N42 C423 -97.07(10) . . . . ?
C24 P4 N42 C423 159.95(10) . . . . ?
C113 N11 C111 C112 68.86(16) . . . . ?
P1 N11 C111 C112 -130.31(12) . . . . ?
C111 N11 C113 C114 70.91(16) . . . . ?
P1 N11 C113 C114 -91.81(14) . . . . ?
C123 N12 C121 C122 57.11(17) . . . . ?
P1 N12 C121 C122 -101.86(14) . . . . ?
C121 N12 C123 C124 61.66(16) . . . . ?
P1 N12 C123 C124 -137.37(11) . . . . ?
C213 N21 C211 C212 57.70(16) . . . . ?
P2 N21 C211 C212 -101.67(14) . . . . ?
C211 N21 C213 C214 61.21(16) . . . . ?
P2 N21 C213 C214 -137.46(12) . . . . ?
C223 N22 C221 C222 71.36(16) . . . . ?
P2 N22 C221 C222 -129.09(13) . . . . ?
C221 N22 C223 C224 74.19(17) . . . . ?
P2 N22 C223 C224 -87.48(15) . . . . ?
C313 N31 C311 C312 -55.92(17) . . . . ?
P3 N31 C311 C312 102.10(14) . . . . ?
C311 N31 C313 C314 -57.34(16) . . . . ?
P3 N31 C313 C314 142.40(11) . . . . ?
C323 N32 C321 C322 -69.57(17) . . . . ?
P3 N32 C321 C322 132.40(13) . . . . ?
C321 N32 C323 C324 -70.86(16) . . . . ?
P3 N32 C323 C324 89.35(14) . . . . ?
C413 N41 C411 C412 -61.10(16) . . . . ?
P4 N41 C411 C412 136.15(11) . . . . ?
C411 N41 C413 C414 -56.96(17) . . . . ?
P4 N41 C413 C414 104.08(14) . . . . ?
C423 N42 C421 C422 -74.24(16) . . . . ?
P4 N42 C421 C422 125.07(13) . . . . ?
C421 N42 C423 C424 -75.25(17) . . . . ?
P4 N42 C423 C424 87.51(15) . . . . ?
